data_2235508
loop_
_publ_author_name
'Pad\<elkov\'a, Zde\<nka'
'Popkov, Alexander'
'N\'advorn\'ik, Milan'

_publ_section_title
;
 {(<i>S</i>)-2-[({2-[1-(Anthracen-9-ylmethyl)pyrrolidine-2-carboxamido]phenyl}(phenyl)methylidene)amino]acetato(2{-})-\k^4^<i>N</i>,<i>N</i>',<i>N</i>'',<i>O</i>^1^}nickel(II)
;
_journal_coeditor_code IM2378
_journal_issue 7
_journal_name_full 'Acta Crystallographica Section E'
_journal_page_first m954
_journal_page_last m955
_journal_paper_doi 10.1107/S1600536812026827
_journal_volume 68
_journal_year 2012
_chemical_formula_iupac '[Ni (C35 H29 N3 O3)]'
_chemical_formula_moiety 'C35 H29 N3 Ni O3'
_chemical_formula_sum 'C35 H29 N3 Ni O3'
_chemical_formula_weight 598.32
_chemical_name_systematic
;
{(<i>S</i>)-2-[({2-[1-(Anthracen-9-ylmethyl)pyrrolidine-2-
carboxamido]phenyl}(phenyl)methylidene)amino]acetato(2-)-
\k^4^<i>N</i>,<i>N</i>',<i>N</i>'',<i>O</i>^1^}nickel(II)
;
_space_group_IT_number 19
_symmetry_cell_setting orthorhombic
_symmetry_space_group_name_Hall 'P 2ac 2ab'
_symmetry_space_group_name_H-M 'P 21 21 21'
_atom_sites_solution_hydrogens geom
_atom_sites_solution_primary direct
_atom_sites_solution_secondary difmap
_audit_creation_method SHELXL-97
_cell_angle_alpha 90
_cell_angle_beta 90
_cell_angle_gamma 90
_cell_formula_units_Z 4
_cell_length_a 8.9080(5)
_cell_length_b 16.5249(12)
_cell_length_c 18.6981(13)
_cell_measurement_reflns_used 23827
_cell_measurement_temperature 150.0(10)
_cell_measurement_theta_max 27.5
_cell_measurement_theta_min 1
_cell_volume 2752.4(3)
_computing_cell_refinement 'COLLECT (Hooft, 1998) and DENZO (Otwinowski & Minor, 1997)'
_computing_data_collection 'COLLECT (Hooft, 1998) and DENZO (Otwinowski & Minor, 1997)'
_computing_data_reduction 'COLLECT (Hooft, 1998) and DENZO (Otwinowski & Minor, 1997)'
_computing_molecular_graphics 'PLATON (Spek, 2009)'
_computing_publication_material 'SHELXL97 (Sheldrick, 2008)'
_computing_structure_refinement 'SHELXL97 (Sheldrick, 2008)'
_computing_structure_solution 'SIR92 (Altomare <i>et al.</i>, 1994)'
_diffrn_ambient_temperature 150.0(10)
_diffrn_detector_area_resol_mean 9.091
_diffrn_measured_fraction_theta_full 0.982
_diffrn_measured_fraction_theta_max 0.982
_diffrn_measurement_device_type 'Bruker--Nonius KappaCCD area-detector'
_diffrn_measurement_method '\f and \w scans to fill the Ewald sphere'
_diffrn_radiation_monochromator graphite
_diffrn_radiation_source 'fine-focus sealed tube'
_diffrn_radiation_type MoK\a
_diffrn_radiation_wavelength 0.71073
_diffrn_reflns_av_R_equivalents 0.0712
_diffrn_reflns_av_sigmaI/netI 0.0547
_diffrn_reflns_limit_h_max 10
_diffrn_reflns_limit_h_min -11
_diffrn_reflns_limit_k_max 21
_diffrn_reflns_limit_k_min -19
_diffrn_reflns_limit_l_max 24
_diffrn_reflns_limit_l_min -22
_diffrn_reflns_number 23768
_diffrn_reflns_theta_full 27.50
_diffrn_reflns_theta_max 27.50
_diffrn_reflns_theta_min 1.64
_diffrn_standards_number 0
_exptl_absorpt_coefficient_mu 0.748
_exptl_absorpt_correction_T_max 0.925
_exptl_absorpt_correction_T_min 0.856
_exptl_absorpt_correction_type gaussian
_exptl_absorpt_process_details
;
(Coppens, 1970)
;
_exptl_crystal_colour red
_exptl_crystal_density_diffrn 1.444
_exptl_crystal_density_method 'not measured'
_exptl_crystal_description block
_exptl_crystal_F_000 1248
_exptl_crystal_size_max 0.31
_exptl_crystal_size_mid 0.26
_exptl_crystal_size_min 0.14
_refine_diff_density_max 0.318
_refine_diff_density_min -0.378
_refine_ls_abs_structure_details 'Flack (1983), 2615 Friedel pairs'
_refine_ls_abs_structure_Flack -0.019(14)
_refine_ls_extinction_method none
_refine_ls_goodness_of_fit_ref 1.189
_refine_ls_hydrogen_treatment constr
_refine_ls_matrix_type full
_refine_ls_number_parameters 379
_refine_ls_number_reflns 6120
_refine_ls_number_restraints 0
_refine_ls_restrained_S_all 1.189
_refine_ls_R_factor_all 0.0674
_refine_ls_R_factor_gt 0.0438
_refine_ls_shift/su_max 0.001
_refine_ls_shift/su_mean 0.000
_refine_ls_structure_factor_coef Fsqd
_refine_ls_weighting_details 'calc w=1/[\s^2^(Fo^2^)+(0.0124P)^2^+2.2393P] where P=(Fo^2^+2Fc^2^)/3'
_refine_ls_weighting_scheme calc
_refine_ls_wR_factor_gt 0.0755
_refine_ls_wR_factor_ref 0.0867
_reflns_number_gt 5037
_reflns_number_total 6120
_reflns_threshold_expression I>2sigma(I)
_cod_data_source_file im2378.cif
_cod_data_source_block I
_cod_depositor_comments
;
The following automatic conversions were performed:

'_exptl_absorpt_correction_type' value 'Gaussian' changed to
'gaussian' according to
/home/saulius/struct/CIF-dictionaries/cif_core.dic dictionary named
'cif_core.dic' version 2.4.2 from 2011-04-26.

Automatic conversion script
Id: cif_fix_values 1891 2012-01-12 08:04:46Z andrius 
;
_cod_database_code 2235508
_cod_database_fobs_code 2235508

loop_
_symmetry_equiv_pos_as_xyz
'x, y, z'
'-x+1/2, -y, z+1/2'
'x+1/2, -y+1/2, -z'
'-x, y+1/2, -z+1/2'

loop_
_atom_site_type_symbol
_atom_site_label
_atom_site_fract_x
_atom_site_fract_y
_atom_site_fract_z
_atom_site_U_iso_or_equiv
_atom_site_adp_type
_atom_site_calc_flag
_atom_site_refinement_flags
_atom_site_occupancy
_atom_site_symmetry_multiplicity
Ni Ni1 0.24182(5) 0.29142(2) 0.341302(19) 0.01922(9) Uani d . 1 1
O O2 0.3360(2) 0.30227(14) 0.42952(11) 0.0254(5) Uani d . 1 1
N N3 0.0779(3) 0.34255(16) 0.38193(14) 0.0205(6) Uani d . 1 1
N N1 0.4180(3) 0.24291(16) 0.29833(14) 0.0210(6) Uani d . 1 1
N N2 0.1482(3) 0.27289(15) 0.25450(14) 0.0211(6) Uani d . 1 1
O O3 0.2972(2) 0.34356(15) 0.54199(12) 0.0308(6) Uani d . 1 1
O O1 0.1528(3) 0.17305(14) 0.16634(15) 0.0376(6) Uani d . 1 1
C C7 -0.0029(4) 0.3172(2) 0.15323(19) 0.0258(7) Uani d . 1 1
H H7 0.0546 0.2854 0.1227 0.031 Uiso d R 1 1
C C14 -0.2558(4) 0.36460(18) 0.43374(16) 0.0243(6) Uani d . 1 1
H H14 -0.2499 0.3085 0.4308 0.029 Uiso d R 1 1
C C5 0.2084(3) 0.2090(2) 0.21725(17) 0.0246(7) Uani d . 1 1
C C20 0.2548(4) 0.33210(17) 0.48055(15) 0.0226(6) Uani d . 1 1
C C18 -0.1673(4) 0.4966(2) 0.3992(2) 0.0295(8) Uani d . 1 1
H H18 -0.1027 0.5289 0.3726 0.035 Uiso d R 1 1
C C12 -0.0396(3) 0.37223(18) 0.34982(18) 0.0210(7) Uani d . 1 1
C C13 -0.1571(4) 0.41254(19) 0.39428(17) 0.0210(7) Uani d . 1 1
C C6 0.0284(4) 0.3172(2) 0.22744(18) 0.0216(7) Uani d . 1 1
C C21 0.5180(3) 0.3056(2) 0.26366(17) 0.0249(7) Uani d . 1 1
H H21A 0.5682 0.3362 0.3009 0.030 Uiso d R 1 1
H H21B 0.5947 0.2777 0.2364 0.030 Uiso d R 1 1
C C4 0.3570(4) 0.18159(19) 0.24694(18) 0.0248(7) Uani d . 1 1
H H4 0.4284 0.1733 0.2078 0.030 Uiso d R 1 1
C C22 0.4380(4) 0.3641(2) 0.21447(18) 0.0258(8) Uani d . 1 1
C C2 0.4126(4) 0.1213(2) 0.36427(19) 0.0315(8) Uani d . 1 1
H H2A 0.3359 0.1345 0.3992 0.038 Uiso d R 1 1
H H2B 0.4709 0.0757 0.3816 0.038 Uiso d R 1 1
C C15 -0.3628(4) 0.4004(2) 0.47780(19) 0.0300(8) Uani d . 1 1
H H15 -0.4290 0.3684 0.5039 0.036 Uiso d R 1 1
C C11 -0.0600(4) 0.36713(19) 0.27272(17) 0.0210(7) Uani d . 1 1
C C9 -0.2021(4) 0.4135(2) 0.16876(19) 0.0297(8) Uani d . 1 1
H H9 -0.2780 0.4452 0.1493 0.036 Uiso d R 1 1
C C1 0.5114(3) 0.1935(2) 0.34910(18) 0.0258(7) Uani d . 1 1
H H1A 0.5331 0.2235 0.3925 0.031 Uiso d R 1 1
H H1B 0.6051 0.1771 0.3270 0.031 Uiso d R 1 1
C C16 -0.3702(4) 0.4840(2) 0.4825(2) 0.0352(9) Uani d . 1 1
H H16 -0.4409 0.5080 0.5123 0.042 Uiso d R 1 1
C C8 -0.1158(4) 0.3641(2) 0.12543(19) 0.0291(8) Uani d . 1 1
H H8 -0.1348 0.3628 0.0765 0.035 Uiso d R 1 1
C C30 0.3486(5) 0.4049(2) 0.0956(2) 0.0354(9) Uani d . 1 1
C C10 -0.1745(4) 0.4141(2) 0.24071(19) 0.0262(7) Uani d . 1 1
H H10 -0.2332 0.4471 0.2697 0.031 Uiso d R 1 1
C C24 0.3850(5) 0.4572(2) 0.3174(2) 0.0379(10) Uani d . 1 1
H H24 0.4428 0.4251 0.3476 0.045 Uiso d R 1 1
C C35 0.4320(4) 0.3507(2) 0.13999(18) 0.0276(8) Uani d . 1 1
C C19 0.0938(4) 0.3502(2) 0.45967(17) 0.0264(8) Uani d . 1 1
H H19A 0.0265 0.3128 0.4835 0.032 Uiso d R 1 1
H H19B 0.0678 0.4047 0.4743 0.032 Uiso d R 1 1
C C34 0.5118(4) 0.2865(3) 0.10405(19) 0.0364(8) Uani d . 1 1
H H34 0.5675 0.2500 0.1310 0.044 Uiso d R 1 1
C C28 0.2807(4) 0.4858(2) 0.1981(2) 0.0341(9) Uani d . 1 1
C C23 0.3690(4) 0.4337(2) 0.2440(2) 0.0283(8) Uani d . 1 1
C C3 0.3427(4) 0.1027(2) 0.2911(2) 0.0319(8) Uani d . 1 1
H H3A 0.2380 0.0877 0.2963 0.038 Uiso d R 1 1
H H3B 0.3956 0.0586 0.2679 0.038 Uiso d R 1 1
C C17 -0.2732(5) 0.5318(2) 0.4430(2) 0.0355(9) Uani d . 1 1
H H17 -0.2786 0.5878 0.4464 0.043 Uiso d R 1 1
C C25 0.3180(5) 0.5244(2) 0.3438(3) 0.0540(12) Uani d . 1 1
H H25 0.3341 0.5394 0.3911 0.065 Uiso d R 1 1
C C33 0.5074(5) 0.2784(3) 0.0321(2) 0.0535(12) Uani d . 1 1
H H33 0.5601 0.2363 0.0107 0.064 Uiso d R 1 1
C C31 0.3485(6) 0.3928(3) 0.0199(2) 0.0557(13) Uani d . 1 1
H H31 0.2938 0.4279 -0.0089 0.067 Uiso d R 1 1
C C29 0.2727(5) 0.4695(2) 0.1259(2) 0.0407(10) Uani d . 1 1
H H29 0.2140 0.5025 0.0969 0.049 Uiso d R 1 1
C C26 0.2233(6) 0.5723(3) 0.2992(3) 0.0592(15) Uani d . 1 1
H H26 0.1728 0.6165 0.3183 0.071 Uiso d R 1 1
C C27 0.2067(4) 0.5540(2) 0.2292(3) 0.0501(12) Uani d . 1 1
H H27 0.1455 0.5864 0.2009 0.060 Uiso d R 1 1
C C32 0.4254(6) 0.3324(3) -0.0107(2) 0.0650(15) Uani d . 1 1
H H32 0.4247 0.3262 -0.0601 0.078 Uiso d R 1 1

loop_
_atom_site_aniso_label
_atom_site_aniso_U_11
_atom_site_aniso_U_22
_atom_site_aniso_U_33
_atom_site_aniso_U_12
_atom_site_aniso_U_13
_atom_site_aniso_U_23
Ni1 0.02184(17) 0.02218(17) 0.01363(16) 0.0019(2) -0.00030(18) -0.00127(17)
O2 0.0269(11) 0.0340(14) 0.0153(11) 0.0000(11) -0.0023(9) -0.0030(11)
N3 0.0244(14) 0.0227(14) 0.0145(14) 0.0016(11) 0.0007(11) -0.0004(11)
N1 0.0241(14) 0.0218(14) 0.0170(14) 0.0009(11) 0.0001(11) -0.0008(11)
N2 0.0273(14) 0.0218(15) 0.0144(13) 0.0023(11) -0.0034(11) -0.0012(11)
O3 0.0336(14) 0.0419(15) 0.0170(12) -0.0017(11) -0.0014(9) -0.0034(11)
O1 0.0482(14) 0.0312(13) 0.0334(15) 0.0079(11) -0.0156(13) -0.0145(12)
C7 0.0321(17) 0.0277(18) 0.0176(17) 0.0001(14) -0.0030(15) -0.0016(15)
C14 0.0232(15) 0.0272(15) 0.0225(15) -0.0020(17) -0.0029(16) 0.0003(12)
C5 0.0318(18) 0.0224(15) 0.0197(15) 0.0027(15) -0.0005(12) -0.0036(15)
C20 0.0284(15) 0.0231(14) 0.0162(14) 0.0000(17) 0.0001(17) 0.0004(11)
C18 0.0340(19) 0.0246(18) 0.030(2) 0.0003(16) 0.0079(16) 0.0028(16)
C12 0.0255(15) 0.0153(15) 0.0220(18) -0.0023(13) 0.0019(13) 0.0014(14)
C13 0.0231(16) 0.0236(17) 0.0162(16) 0.0008(14) -0.0005(13) 0.0021(13)
C6 0.0266(17) 0.0208(17) 0.0173(17) -0.0006(13) 0.0010(13) -0.0006(13)
C21 0.0230(16) 0.032(2) 0.0196(17) -0.0019(15) 0.0011(12) -0.0032(15)
C4 0.0278(17) 0.0281(18) 0.0184(17) 0.0051(14) -0.0005(14) -0.0070(14)
C22 0.0250(17) 0.030(2) 0.0228(18) -0.0053(15) 0.0019(14) 0.0034(15)
C2 0.045(2) 0.0235(19) 0.026(2) 0.0072(16) 0.0020(15) 0.0050(14)
C15 0.0225(17) 0.045(2) 0.0225(19) -0.0059(16) 0.0019(14) 0.0027(16)
C11 0.0227(16) 0.0197(17) 0.0206(17) -0.0029(13) -0.0010(13) 0.0024(13)
C9 0.0333(18) 0.0305(18) 0.025(2) 0.0022(14) -0.0065(14) 0.0060(16)
C1 0.0287(15) 0.0320(19) 0.0165(16) 0.0092(14) -0.0006(13) -0.0007(15)
C16 0.0296(19) 0.048(2) 0.028(2) 0.0051(17) 0.0049(16) -0.0073(18)
C8 0.037(2) 0.032(2) 0.0185(17) 0.0005(16) -0.0059(14) 0.0037(15)
C30 0.044(2) 0.032(2) 0.029(2) -0.0119(18) -0.0077(17) 0.0065(17)
C10 0.0266(17) 0.0279(18) 0.0241(19) 0.0023(14) 0.0015(14) 0.0037(15)
C24 0.051(2) 0.031(2) 0.032(2) -0.0039(18) 0.0139(18) -0.0006(17)
C35 0.0278(17) 0.035(2) 0.0197(19) -0.0051(15) 0.0012(13) 0.0035(14)
C19 0.0296(18) 0.034(2) 0.0156(17) 0.0082(15) 0.0003(13) -0.0015(14)
C34 0.042(2) 0.045(2) 0.0228(19) -0.004(2) 0.0042(15) -0.0018(19)
C28 0.030(2) 0.0249(18) 0.047(2) -0.0092(15) 0.0032(17) 0.0067(16)
C23 0.0252(17) 0.0260(18) 0.034(2) -0.0071(15) 0.0066(15) 0.0019(16)
C3 0.033(2) 0.0241(18) 0.039(2) 0.0053(16) -0.0028(16) -0.0011(16)
C17 0.043(2) 0.0275(17) 0.037(2) 0.0073(18) 0.0062(18) -0.0041(15)
C25 0.080(3) 0.038(2) 0.043(3) -0.004(2) 0.029(3) -0.006(2)
C33 0.070(3) 0.062(3) 0.028(2) -0.003(3) 0.010(2) -0.008(2)
C31 0.080(3) 0.061(3) 0.025(2) -0.013(3) -0.018(2) 0.015(2)
C29 0.042(2) 0.035(2) 0.046(2) -0.008(2) -0.013(2) 0.0141(17)
C26 0.067(4) 0.033(2) 0.077(4) 0.005(2) 0.039(3) -0.002(2)
C27 0.041(3) 0.033(2) 0.076(4) -0.0018(18) 0.014(2) 0.013(2)
C32 0.103(4) 0.076(4) 0.015(2) -0.019(3) -0.008(2) 0.001(2)

loop_
_atom_type_symbol
_atom_type_description
_atom_type_scat_dispersion_real
_atom_type_scat_dispersion_imag
_atom_type_scat_source
C C 0.0033 0.0016 'International Tables Vol C Tables 4.2.6.8 and 6.1.1.4'
H H 0.0000 0.0000 'International Tables Vol C Tables 4.2.6.8 and 6.1.1.4'
O O 0.0106 0.0060 'International Tables Vol C Tables 4.2.6.8 and 6.1.1.4'
N N 0.0061 0.0033 'International Tables Vol C Tables 4.2.6.8 and 6.1.1.4'
Ni Ni 0.3393 1.1124 'International Tables Vol C Tables 4.2.6.8 and 6.1.1.4'

loop_
_exptl_crystal_face_index_h
_exptl_crystal_face_index_k
_exptl_crystal_face_index_l
_exptl_crystal_face_perp_dist
0 1 0 0.123
0 -1 0 0.048
1 0 0 0.089
-1 0 0 0.155
0 0 1 0.093
0 0 -1 0.069
0 1 -1 0.074
0 -1 1 0.047
0 1 1 0.127
0 -1 -1 0.064

loop_
_geom_angle_atom_site_label_1
_geom_angle_atom_site_label_2
_geom_angle_atom_site_label_3
_geom_angle
N2 Ni1 N3 94.59(12)
N2 Ni1 O2 176.00(11)
N3 Ni1 O2 87.01(11)
N2 Ni1 N1 86.14(11)
N3 Ni1 N1 177.26(12)
O2 Ni1 N1 92.43(11)
C20 O2 Ni1 116.0(2)
C12 N3 C19 120.2(3)
C12 N3 Ni1 128.1(2)
C19 N3 Ni1 111.7(2)
C4 N1 C1 103.8(2)
C4 N1 C21 113.7(3)
C1 N1 C21 108.4(2)
C4 N1 Ni1 104.59(19)
C1 N1 Ni1 114.3(2)
C21 N1 Ni1 111.8(2)
C5 N2 C6 121.3(3)
C5 N2 Ni1 113.3(2)
C6 N2 Ni1 125.3(2)
C8 C7 C6 121.1(3)
C8 C7 H7 119.4
C6 C7 H7 119.6
C15 C14 C13 120.2(3)
C15 C14 H14 119.8
C13 C14 H14 120.0
O1 C5 N2 127.5(3)
O1 C5 C4 119.7(3)
N2 C5 C4 112.8(3)
O3 C20 O2 125.3(3)
O3 C20 C19 120.2(3)
O2 C20 C19 114.4(3)
C17 C18 C13 120.3(3)
C17 C18 H18 119.9
C13 C18 H18 119.8
N3 C12 C11 122.3(3)
N3 C12 C13 118.3(3)
C11 C12 C13 119.3(3)
C18 C13 C14 119.3(3)
C18 C13 C12 121.8(3)
C14 C13 C12 118.9(3)
N2 C6 C7 120.6(3)
N2 C6 C11 121.0(3)
C7 C6 C11 118.3(3)
N1 C21 C22 114.9(3)
N1 C21 H21A 108.8
C22 C21 H21A 108.6
N1 C21 H21B 108.4
C22 C21 H21B 108.4
H21A C21 H21B 107.5
N1 C4 C5 110.6(3)
N1 C4 C3 104.9(3)
C5 C4 C3 112.2(3)
N1 C4 H4 109.7
C5 C4 H4 109.7
C3 C4 H4 109.6
C35 C22 C23 119.7(3)
C35 C22 C21 121.2(3)
C23 C22 C21 119.1(3)
C1 C2 C3 103.1(3)
C1 C2 H2A 111.0
C3 C2 H2A 111.1
C1 C2 H2B 111.3
C3 C2 H2B 111.1
H2A C2 H2B 109.1
C16 C15 C14 119.6(3)
C16 C15 H15 120.2
C14 C15 H15 120.2
C10 C11 C6 117.8(3)
C10 C11 C12 118.5(3)
C6 C11 C12 123.7(3)
C10 C9 C8 118.8(3)
C10 C9 H9 120.7
C8 C9 H9 120.5
N1 C1 C2 103.0(3)
N1 C1 H1A 111.2
C2 C1 H1A 111.3
N1 C1 H1B 111.1
C2 C1 H1B 111.1
H1A C1 H1B 109.2
C17 C16 C15 120.4(3)
C17 C16 H16 119.9
C15 C16 H16 119.8
C7 C8 C9 121.2(3)
C7 C8 H8 119.5
C9 C8 H8 119.2
C29 C30 C35 120.0(3)
C29 C30 C31 120.8(4)
C35 C30 C31 119.2(4)
C9 C10 C11 122.8(3)
C9 C10 H10 118.5
C11 C10 H10 118.7
C25 C24 C23 121.8(4)
C25 C24 H24 119.4
C23 C24 H24 118.8
C22 C35 C30 119.6(3)
C22 C35 C34 123.8(3)
C30 C35 C34 116.5(3)
N3 C19 C20 109.3(3)
N3 C19 H19A 110.0
C20 C19 H19A 109.9
N3 C19 H19B 109.7
C20 C19 H19B 109.6
H19A C19 H19B 108.3
C33 C34 C35 121.5(4)
C33 C34 H34 119.4
C35 C34 H34 119.2
C29 C28 C27 121.9(4)
C29 C28 C23 119.6(4)
C27 C28 C23 118.5(4)
C22 C23 C24 123.3(3)
C22 C23 C28 119.2(3)
C24 C23 C28 117.5(3)
C2 C3 C4 105.9(3)
C2 C3 H3A 110.6
C4 C3 H3A 110.4
C2 C3 H3B 110.5
C4 C3 H3B 110.7
H3A C3 H3B 108.7
C18 C17 C16 120.2(3)
C18 C17 H17 119.7
C16 C17 H17 120.0
C24 C25 C26 120.1(5)
C24 C25 H25 119.8
C26 C25 H25 120.0
C34 C33 C32 121.3(5)
C34 C33 H33 119.2
C32 C33 H33 119.5
C32 C31 C30 121.8(4)
C32 C31 H31 119.1
C30 C31 H31 119.1
C28 C29 C30 121.7(4)
C28 C29 H29 119.1
C30 C29 H29 119.3
C27 C26 C25 120.5(4)
C27 C26 H26 119.7
C25 C26 H26 119.8
C26 C27 C28 121.4(4)
C26 C27 H27 119.2
C28 C27 H27 119.5
C31 C32 C33 119.8(4)
C31 C32 H32 120.1
C33 C32 H32 120.1

loop_
_geom_bond_atom_site_label_1
_geom_bond_atom_site_label_2
_geom_bond_distance
Ni1 N2 1.850(3)
Ni1 N3 1.850(3)
Ni1 O2 1.859(2)
Ni1 N1 1.937(3)
O2 C20 1.295(4)
N3 C12 1.303(4)
N3 C19 1.466(4)
N1 C4 1.499(4)
N1 C1 1.503(4)
N1 C21 1.512(4)
N2 C5 1.374(4)
N2 C6 1.389(4)
O3 C20 1.224(4)
O1 C5 1.226(4)
C7 C8 1.372(5)
C7 C6 1.415(5)
C7 H7 0.9300
C14 C15 1.392(5)
C14 C13 1.395(4)
C14 H14 0.9299
C5 C4 1.505(4)
C20 C19 1.516(5)
C18 C17 1.378(5)
C18 C13 1.394(5)
C18 H18 0.9300
C12 C11 1.455(4)
C12 C13 1.493(4)
C6 C11 1.421(4)
C21 C22 1.513(5)
C21 H21A 0.9700
C21 H21B 0.9700
C4 C3 1.548(5)
C4 H4 0.9800
C22 C35 1.411(5)
C22 C23 1.417(5)
C2 C1 1.511(5)
C2 C3 1.534(5)
C2 H2A 0.9701
C2 H2B 0.9701
C15 C16 1.386(5)
C15 H15 0.9300
C11 C10 1.415(4)
C9 C10 1.368(5)
C9 C8 1.383(5)
C9 H9 0.9300
C1 H1A 0.9701
C1 H1B 0.9700
C16 C17 1.384(5)
C16 H16 0.9300
C8 H8 0.9300
C30 C29 1.385(6)
C30 C35 1.429(5)
C30 C31 1.431(6)
C10 H10 0.9300
C24 C25 1.354(5)
C24 C23 1.433(5)
C24 H24 0.9299
C35 C34 1.442(5)
C19 H19A 0.9701
C19 H19B 0.9701
C34 C33 1.353(5)
C34 H34 0.9301
C28 C29 1.379(5)
C28 C27 1.429(6)
C28 C23 1.447(5)
C3 H3A 0.9701
C3 H3B 0.9700
C17 H17 0.9299
C25 C26 1.426(7)
C25 H25 0.9300
C33 C32 1.403(7)
C33 H33 0.9300
C31 C32 1.339(7)
C31 H31 0.9300
C29 H29 0.9300
C26 C27 1.350(7)
C26 H26 0.9300
C27 H27 0.9300
C32 H32 0.9300
